data_4323343
loop_
_publ_author_name
'Francesco Bigoli'
'Paola Deplano'
'Francesco A. Devillanova'
'John. R. Ferraro'
'Vito Lippolis'
'Peter J. Lukes'
'Maria Laura Mercuri'
'Maria Angela Pellinghelli'
'Emanuele F. Trogu'
'Jack M. Williams'

_publ_contact_author
;
     Prof. Paola Deplano 
     Dipartimento di Chimica e Tecnologie  
            Inorganiche e Metallorganiche 
     Universit\`a di Cagliari         
     Via Ospedale 72        
     I-09124 Cagliari
     Italy
;
_publ_contact_author_email deplano@vaxcal.unica.it
_publ_contact_author_fax '[01039]70 6758670'
_publ_contact_author_phone '[01039]70 6758685'
_publ_section_title
;
 Syntheses, X-ray Crystal Structures, and Spectroscopic Properties of New
 Nickel Dithiolenes and Related Compounds
;
_journal_name_full 'Inorganic Chemistry'
_journal_page_first 1218
_journal_page_last 1226
_journal_paper_doi 10.1021/ic960930c
_journal_volume 36
_journal_year 1997
_chemical_compound_source 'chemical synthesis'
_chemical_formula_analytical 'C18 H28 I4.5 N4 Ni1 S6'
_chemical_formula_sum 'C18 H28 I4.5 N4 Ni S6'
_chemical_formula_weight 1122.59
_space_group_crystal_system triclinic
_space_group_IT_number 2
_space_group_name_Hall '-P 1'
_space_group_name_H-M_alt 'P -1'
_atom_sites_solution_primary Patterson
_cell_angle_alpha 82.11(2)
_cell_angle_beta 70.14(2)
_cell_angle_gamma 72.51(2)
_cell_formula_units_Z 1
_cell_length_a 9.126(7)
_cell_length_b 9.153(7)
_cell_length_c 12.924(6)
_cell_measurement_radiation Mo_K\a
_cell_measurement_reflns_used 30
_cell_measurement_temperature 295
_cell_measurement_theta_max 16
_cell_measurement_theta_min 9
_cell_measurement_wavelength 0.71073
_cell_volume 967.7(12)
_computing_cell_refinement 'local programs'
_computing_data_collection 'Siemens AED'
_computing_data_reduction 'local programs'
_computing_molecular_graphics ORTEP
_computing_publication_material
;
 PARST (Nardelli, 1983); PARSTCIF (Nardelli, 1991)
;
_computing_structure_refinement SHELX_76
_computing_structure_solution SHELXS_86
_diffrn_ambient_temperature 295
_diffrn_measurement_device 'Siemens AED'
_diffrn_measurement_method \q/2\q
_diffrn_radiation_monochromator graphite
_diffrn_radiation_type Mo_K\a
_diffrn_radiation_wavelength 0.71073
_diffrn_reflns_av_R_equivalents 'not definible'
_diffrn_reflns_limit_h_max 14
_diffrn_reflns_limit_h_min -14
_diffrn_reflns_limit_k_max 19
_diffrn_reflns_limit_k_min -19
_diffrn_reflns_limit_l_max 14
_diffrn_reflns_limit_l_min 0
_diffrn_reflns_number 3749
_diffrn_reflns_theta_max 27
_diffrn_reflns_theta_min 3
_diffrn_standards_decay_% 30
_diffrn_standards_interval_count 100
_diffrn_standards_number 1
_exptl_absorpt_coefficient_mu 4.4282
_exptl_absorpt_correction_T_max 1.316
_exptl_absorpt_correction_T_min 0.617
_exptl_absorpt_correction_type empirical
_exptl_crystal_colour dark
_exptl_crystal_density_diffrn 1.9264
_exptl_crystal_description prism
_exptl_crystal_F_000 526.5
_exptl_crystal_size_max 0.23
_exptl_crystal_size_mid 0.16
_exptl_crystal_size_min 0.07
_refine_diff_density_max 1.54
_refine_diff_density_min -1.25
_refine_ls_hydrogen_treatment constr
_refine_ls_matrix_type full
_refine_ls_number_parameters 162
_refine_ls_number_reflns 1591
_refine_ls_R_factor_obs 0.0732
_refine_ls_shift/esd_max 0.35
_refine_ls_weighting_scheme unit
_refine_ls_wR_factor_obs 0.0748
_reflns_number_observed 1591
_reflns_number_total 3749
_reflns_observed_criterion I>2\s(I)
_cod_data_source_file ic960930c_5.cif
_cod_data_source_block 7
_cod_depositor_comments
;
The following automatic conversions were performed:

'_refine_ls_weighting_scheme' value ' unit weights' was changed to
'unit'.

Automatic conversion script
Id: cif_fix_values 3143 2015-03-26 13:38:13Z robertas 
;
_cod_original_cell_volume 968.(1)
_cod_original_sg_symbol_H-M ' P -1 '
_cod_original_formula_sum ' C18 H28 I4.5 N4 Ni1 S6       '
_cod_database_code 4323343

loop_
_symmetry_equiv_pos_as_xyz
'x, y, z'
-x,-y,-z

loop_
_atom_site_aniso_label
_atom_site_aniso_U_11
_atom_site_aniso_U_22
_atom_site_aniso_U_33
_atom_site_aniso_U_23
_atom_site_aniso_U_13
_atom_site_aniso_U_12
I1 0.0568(10) 0.0589(11) 0.0560(11) -0.0076(8) -0.0109(8) -0.0164(8)
I2 0.0881(15) 0.0718(14) 0.1047(18) 0.0188(12) -0.0383(13) -0.0133(11)
Ni 0.0402(22) 0.0642(26) 0.0377(24) -0.0120(20) -0.0139(18) -0.0145(19)
S1 0.0533(37) 0.0528(38) 0.0422(34) -0.0006(29) -0.0150(29) -0.0056(29)
S2 0.0527(33) 0.0699(38) 0.0368(31) -0.0102(27) -0.0151(26) -0.0214(29)
S3 0.0464(32) 0.0710(39) 0.0485(36) -0.0180(30) -0.0146(27) -0.0208(29)
N1 0.041(10) 0.056(11) 0.023(9) -0.011(8) -0.011(7) -0.011(8)
N2 0.054(11) 0.069(12) 0.024(9) 0.003(8) -0.028(8) -0.023(9)
C1 0.035(11) 0.052(13) 0.033(12) 0.019(10) 0.002(10) 0.002(10)
C2 0.023(10) 0.060(13) 0.026(11) -0.006(9) -0.009(9) 0.004(9)
C3 0.041(11) 0.039(11) 0.048(13) -0.015(9) -0.022(10) -0.021(9)
C4 0.073(17) 0.073(17) 0.055(15) 0.006(13) -0.041(14) -0.027(14)
C5 0.103(22) 0.087(20) 0.041(15) -0.002(14) -0.021(15) -0.026(17)
C6 0.181(35) 0.038(15) 0.138(30) -0.002(17) -0.088(27) -0.013(18)
C7 0.065(15) 0.071(16) 0.042(14) 0.004(12) -0.019(12) -0.026(13)
C8 0.095(20) 0.076(20) 0.057(17) 0.010(14) -0.027(15) -0.048(17)
C9 0.070(19) 0.133(29) 0.112(28) 0.019(23) -0.043(19) -0.059(20)

loop_
_atom_site_label
_atom_site_fract_x
_atom_site_fract_y
_atom_site_fract_z
_atom_site_U_iso_or_equiv
_atom_site_thermal_displace_type
_atom_site_type_symbol
_atom_site_calc_flag
_atom_site_calc_attached_atom
_atom_site_aniso_ratio
I1 0.7902(2) 0.0541(2) 0.1291(2) 0.0584(8) Uani I . . 1.34
I2 0.9657(3) -0.2160(2) 0.2133(2) 0.0904(11) Uani I . . 2.10
Ni 0.00000(0) 0.50000(0) 0.50000(0) 0.0459(17) Uani Ni calc . 2.26
S1 0.6230(7) 0.3211(7) 0.0352(5) 0.0516(26) Uani S . . 1.62
S2 0.2264(7) 0.5618(7) 0.4316(5) 0.0509(25) Uani S . . 2.35
S3 0.0417(7) 0.3676(7) 0.3618(5) 0.0527(24) Uani S . . 2.43
N1 0.3211(19) 0.3268(19) 0.1759(12) 0.0394(73) Uani N . . 3.28
N2 0.4493(20) 0.4582(20) 0.2313(13) 0.0440(78) Uani N . . 7.66
C1 0.4587(23) 0.3697(24) 0.1462(17) 0.0487(95) Uani C . . 4.76
C2 0.3030(21) 0.4714(23) 0.3095(15) 0.0395(86) Uani C . . 3.48
C3 0.2261(23) 0.3868(21) 0.2828(17) 0.0369(84) Uani C . . 9.84
C4 0.2832(30) 0.2389(28) 0.1109(20) 0.061(12) Uani C . . 2.70
C5 0.1337(32) 0.3301(30) 0.0768(19) 0.077(15) Uani C . . 2.65
C6 0.2718(44) 0.0852(29) 0.1646(28) 0.113(21) Uani C . . 5.31
C7 0.5770(28) 0.5381(27) 0.2250(19) 0.058(11) Uani C . . 1.85
C8 0.5089(32) 0.7081(29) 0.2193(21) 0.071(13) Uani C . . 2.22
C9 0.6466(33) 0.4667(38) 0.3205(27) 0.096(18) Uani C . . 3.91
I3 0.0266(23) 0.0474(22) 0.5871(16) 0.0737(85) Uiso I . . 0.00
I4 0.4478(25) 0.1553(24) 0.4642(18) 0.144(11) Uiso I . . 0.00
H1 0.3661(30) 0.2162(28) 0.0411(20) 0.150(32) Uiso H . C4 1.00
H2 0.1085(32) 0.2725(30) 0.0315(19) 0.150(32) Uiso H . C5 1.00
H3 0.1530(32) 0.4230(30) 0.0376(19) 0.150(32) Uiso H . C5 1.00
H4 0.0444(32) 0.3548(30) 0.1433(19) 0.150(32) Uiso H . C5 1.00
H5 0.2471(44) 0.0245(29) 0.1212(28) 0.150(32) Uiso H . C6 1.00
H6 0.1877(44) 0.1026(29) 0.2343(28) 0.150(32) Uiso H . C6 1.00
H7 0.3732(44) 0.0320(29) 0.1764(28) 0.150(32) Uiso H . C6 1.00
H8 0.6663(28) 0.5190(27) 0.1579(19) 0.150(32) Uiso H . C7 1.00
H9 0.5910(32) 0.7564(29) 0.2148(21) 0.150(32) Uiso H . C8 1.00
H10 0.4197(32) 0.7372(29) 0.2854(21) 0.150(32) Uiso H . C8 1.00
H11 0.4717(32) 0.7401(29) 0.1565(21) 0.150(32) Uiso H . C8 1.00
H12 0.7295(33) 0.5127(38) 0.3178(27) 0.150(32) Uiso H . C9 1.00
H13 0.6923(33) 0.3582(38) 0.3118(27) 0.150(32) Uiso H . C9 1.00
H14 0.5625(33) 0.4851(38) 0.3901(27) 0.150(32) Uiso H . C9 1.00

loop_
_atom_type_symbol
_atom_type_number_in_cell
_atom_type_description
_atom_type_scat_dispersion_real
_atom_type_scat_dispersion_imag
_atom_type_scat_source
I 4 Iodine -0.726 1.812 'Int. Tab. Vol_IVTables_2.2B, Table_2.3.1.'
Ni 1 Nickel 0.285 1.113 'Int. Tab. Vol_IVTables_2.2B, Table_2.3.1.'
S 3 Sulphur 0.110 0.124 'Int. Tab. Vol_IVTables_2.2B, Table_2.3.1.'
N 2 Nitrogen 0.004 0.003 'Int. Tab. Vol_IVTables_2.2B, Table_2.3.1.'
C 9 Carbon 0.002 0.002 'Int. Tab. Vol_IVTables_2.2B, Table_2.3.1.'
H 14 Hydrogen 0.000 0.000 'Int. Tab. Vol_IVTables_2.2B, Table_2.3.1.'

loop_
_diffrn_attenuator_code
_diffrn_attenuator_scale
? ?

loop_
_geom_angle_atom_site_label_1
_geom_angle_atom_site_label_2
_geom_angle_atom_site_label_3
_geom_angle
_geom_angle_publ_flag
I2 I1 S1 177.5(2) yes
S2 Ni S3 94.5(2) yes
I1 S1 C1 97.4(8) yes
Ni S2 C2 99.9(7) yes
Ni S3 C3 100.0(7) yes
C3 N1 C4 129(2) yes
C1 N1 C4 125(2) yes
C1 N1 C3 107(2) yes
C2 N2 C7 128(2) yes
C1 N2 C7 124(2) yes
C1 N2 C2 108(2) yes
N1 C1 N2 108(2) yes
S1 C1 N2 124(1) yes
S1 C1 N1 129(2) yes
S2 C2 N2 129(1) yes
N2 C2 C3 109(2) yes
S2 C2 C3 122(2) yes
N1 C3 C2 109(2) yes
S3 C3 C2 124(2) yes
S3 C3 N1 128(2) yes
N1 C4 C6 112(2) yes
N1 C4 C5 112(2) yes
C5 C4 C6 114(2) yes
N2 C7 C9 106(2) yes
N2 C7 C8 110(2) yes
C8 C7 C9 118(2) yes

loop_
_geom_bond_atom_site_label_1
_geom_bond_atom_site_label_2
_geom_bond_distance
_geom_bond_publ_flag
I1 I2 2.815(3) yes
I1 S1 2.825(6) yes
Ni S2 2.166(7) yes
Ni S3 2.159(7) yes
S1 C1 1.68(1) yes
S2 C2 1.71(2) yes
S3 C3 1.69(2) yes
N1 C1 1.34(2) yes
N1 C3 1.44(2) yes
N1 C4 1.42(3) yes
N2 C1 1.42(3) yes
N2 C2 1.36(2) yes
N2 C7 1.53(3) yes
C2 C3 1.33(3) yes
C4 C5 1.54(3) yes
C4 C6 1.50(3) yes
C7 C8 1.49(3) yes
C7 C9 1.55(4) yes

loop_
_geom_contact_atom_site_label_1
_geom_contact_atom_site_label_2
_geom_contact_distance
I1 I2 2.815(3)
I1 S1 2.825(6)
Ni S2 2.166(7)
Ni S3 2.159(7)
Ni C2 2.982(16)
Ni C3 2.965(18)
S1 N1 2.727(16)
S1 N2 2.732(17)
S1 C1 1.678(18)
S2 N2 2.770(15)
S2 C2 1.709(20)
S2 C3 2.667(25)
S3 N1 2.815(14)
S3 C2 2.672(22)
S3 C3 1.693(20)
N1 N2 2.231(30)
N1 C1 1.344(29)
N1 C2 2.250(29)
N1 C3 1.438(24)
N1 C4 1.423(37)
N1 C5 2.453(38)
N1 C6 2.418(38)
N2 C1 1.419(31)
N2 C2 1.356(22)
N2 C3 2.186(29)
N2 C7 1.526(37)
N2 C8 2.479(36)
N2 C9 2.468(44)
C1 C2 2.247(25)
C1 C3 2.231(24)
C1 C4 2.451(41)
C1 C7 2.599(40)
C2 C3 1.333(35)
C2 C7 2.587(32)
C3 C4 2.580(35)
C4 C5 1.541(39)
C4 C6 1.498(37)
C5 C6 2.545(39)
C7 C8 1.494(33)
C7 C9 1.554(44)
C8 C9 2.613(40)

loop_
_cod_changelog_entry_id
_cod_changelog_entry_author
_cod_changelog_entry_date
_cod_changelog_entry_text
1 'Vaitkus, Antanas' 2023-06-29T12:25:00+03:00
;
 Updated the formatting of the '_atom_type_symbol' data item values to match
 the formatting of the '_atom_site_type_symbol' data item values. Updated the
 formatting of the '_cell_formula_units_Z' data item value. Corrected the values
 of the '_atom_site_thermal_displace_type' data item. Updated space group
 information.
;
